data_4107797
loop_
_publ_author_name
'Soo Hyuk Choi'
'Ilia A. Guzei'
'Lara C. Spencer'
'Samuel H. Gellman'

_publ_contact_author_address
;
Department of Chemistry
University of Wisconsin-Madison
1101 University Ave
Madison, WI  53706
USA
;
_publ_contact_author_email iguzei@chem.wisc.edu
_publ_contact_author_fax 608-262-0381
_publ_contact_author_name
;
Guzei, Ilia A. 
;
_publ_contact_author_phone 608-263-4694
_publ_section_title
;
 Crystallographic Characterization of Helical Secondary Structures in
 \a/\b-Peptides with 1:1 Residue Alternation
;
_journal_name_full 'Journal of the American Chemical Society'
_journal_page_first 6544
_journal_page_last 6550
_journal_paper_doi 10.1021/ja800355p
_journal_volume 130
_journal_year 2008
_chemical_absolute_configuration syn
_chemical_formula_moiety 'C49 H73 Cl12 N7 O10'
_chemical_formula_sum 'C49 H73 Cl12 N7 O10'
_chemical_formula_weight 1345.54
_chemical_name_systematic
; 
 ? 
;
_space_group_IT_number 1
_symmetry_cell_setting triclinic
_symmetry_Int_Tables_number 1
_symmetry_space_group_name_Hall 'P 1'
_symmetry_space_group_name_H-M 'P 1'
_atom_sites_solution_hydrogens geom
_atom_sites_solution_primary direct
_atom_sites_solution_secondary difmap
_audit_creation_method
;
manual editing of the CIF file 
created by SHELXTL Ver. 6.10
and processed with modiCIfer-09152005. 
;
_cell_angle_alpha 85.002(2)
_cell_angle_beta 83.407(2)
_cell_angle_gamma 83.323(2)
_cell_formula_units_Z 1
_cell_length_a 10.4798(15)
_cell_length_b 10.7124(15)
_cell_length_c 13.7467(19)
_cell_measurement_reflns_used 12184
_cell_measurement_temperature 100(2)
_cell_measurement_theta_max 26.42
_cell_measurement_theta_min 1.5
_cell_volume 1518.4(4)
_computing_cell_refinement 'SAINT Ver. 6.22  (Bruker-AXS, 2003)'
_computing_data_collection 'SMART Ver. 5.622 (Bruker-AXS, 2003)'
_computing_data_reduction 'SAINT Ver. 6.22'
_computing_molecular_graphics 'SHELXTL Ver. 6.10'
_computing_publication_material 'SHELXTL Ver. 6.10'
_computing_structure_refinement 'SHELXTL Ver. 6.10'
_computing_structure_solution 'SHELXTL Ver. 6.10 (Bruker-AXS, 2003)'
_diffrn_ambient_temperature 100(2)
_diffrn_measured_fraction_theta_full 0.994
_diffrn_measured_fraction_theta_max 0.994
_diffrn_measurement_device_type 'Bruker CCD-1000 area detector'
_diffrn_measurement_method '0.30\% \w scans'
_diffrn_radiation_monochromator graphite
_diffrn_radiation_source 'fine-focus sealed tube'
_diffrn_radiation_type Mo-K\a
_diffrn_radiation_wavelength 0.71073
_diffrn_reflns_av_R_equivalents 0.0313
_diffrn_reflns_av_sigmaI/netI 0.0659
_diffrn_reflns_limit_h_max 13
_diffrn_reflns_limit_h_min -13
_diffrn_reflns_limit_k_max 13
_diffrn_reflns_limit_k_min -13
_diffrn_reflns_limit_l_max 17
_diffrn_reflns_limit_l_min -17
_diffrn_reflns_number 19776
_diffrn_reflns_theta_full 26.42
_diffrn_reflns_theta_max 26.42
_diffrn_reflns_theta_min 1.50
_diffrn_standards_number 0
_exptl_absorpt_coefficient_mu 0.606
_exptl_absorpt_correction_T_max 0.7762
_exptl_absorpt_correction_T_min 0.7595
_exptl_absorpt_correction_type multi-scan
_exptl_absorpt_process_details
;
SADABS  (Bruker-AXS, 2003)
;
_exptl_crystal_colour colorless
_exptl_crystal_density_diffrn 1.472
_exptl_crystal_description block
_exptl_crystal_F_000 700
_exptl_crystal_size_max 0.48
_exptl_crystal_size_mid 0.45
_exptl_crystal_size_min 0.44
_platon_squeeze_details
;
The volume occupied by solvent is 29.6 percent of the unit cell.
;
_refine_diff_density_max 0.785
_refine_diff_density_min -0.335
_refine_diff_density_rms 0.075
_refine_ls_abs_structure_details 'Flack H D (1983), Acta Cryst. A39, 876-881'
_refine_ls_abs_structure_Flack -0.2(9)
_refine_ls_extinction_method none
_refine_ls_goodness_of_fit_ref 1.048
_refine_ls_hydrogen_treatment constr
_refine_ls_matrix_type full
_refine_ls_number_parameters 547
_refine_ls_number_reflns 12097
_refine_ls_number_restraints 554
_refine_ls_restrained_S_all 1.030
_refine_ls_R_factor_all 0.0785
_refine_ls_R_factor_gt 0.0728
_refine_ls_shift/su_max 0.000
_refine_ls_shift/su_mean 0.000
_refine_ls_structure_factor_coef Fsqd
_refine_ls_weighting_details 'calc w=1/[\s^2^(Fo^2^)+(0.1439P)^2^+0.0000P] where P=(Fo^2^+2Fc^2^)/3'
_refine_ls_weighting_scheme calc
_refine_ls_wR_factor_gt 0.1940
_refine_ls_wR_factor_ref 0.1989
_reflns_number_gt 10573
_reflns_number_total 12097
_reflns_threshold_expression I>2\s(I)
_cod_data_source_file ja800355p-file008.cif
_cod_data_source_block gellman71
_cod_original_sg_symbol_Hall 'P 1         '
_cod_original_sg_symbol_H-M 'P 1 '
_cod_database_code 4107797

loop_
_symmetry_equiv_pos_as_xyz
'x, y, z'

loop_
_atom_site_label
_atom_site_type_symbol
_atom_site_fract_x
_atom_site_fract_y
_atom_site_fract_z
_atom_site_U_iso_or_equiv
_atom_site_adp_type
_atom_site_occupancy
_atom_site_symmetry_multiplicity
_atom_site_calc_flag
_atom_site_refinement_flags
O1 O 0.5843(3) 0.5168(2) 0.04052(17) 0.0454(6) Uani 1 1 d U
O2 O 0.4546(2) 0.7047(2) 0.02182(17) 0.0393(5) Uani 1 1 d U
O3 O 0.5839(2) 0.58583(18) 0.34313(16) 0.0321(4) Uani 1 1 d U
O4 O 0.72090(16) 0.54682(17) 0.57044(13) 0.0229(4) Uani 1 1 d U
O5 O 0.86678(18) 0.2304(2) 0.51057(18) 0.0322(5) Uani 1 1 d U
O6 O 1.13843(17) 0.46143(18) 0.36295(15) 0.0274(4) Uani 1 1 d U
O7 O 1.29050(17) 0.38817(17) 0.56932(15) 0.0251(4) Uani 1 1 d U
O8 O 1.3620(2) 0.0180(2) 0.35006(16) 0.0369(5) Uani 1 1 d U
O9 O 1.4931(3) 0.0860(3) 0.12865(19) 0.0485(6) Uani 1 1 d U
O10 O 1.2768(2) 0.0900(2) 0.15233(15) 0.0342(5) Uani 1 1 d U
N1 N 0.5091(3) 0.6150(2) 0.16936(19) 0.0345(6) Uani 1 1 d U
H1A H 0.5431 0.5446 0.1986 0.041 Uiso 1 1 calc R
N2 N 0.4958(3) 0.7748(2) 0.3916(2) 0.0336(6) Uani 1 1 d U
H2A H 0.4440 0.8440 0.3803 0.040 Uiso 1 1 calc R
N3 N 0.56541(19) 0.4213(2) 0.55788(16) 0.0200(4) Uani 1 1 d U
H3A H 0.4846 0.4177 0.5476 0.024 Uiso 1 1 calc R
N4 N 0.7529(2) 0.3640(2) 0.40635(17) 0.0229(4) Uani 1 1 d U
H4A H 0.6764 0.4025 0.3956 0.027 Uiso 1 1 calc R
N5 N 0.98670(19) 0.5102(2) 0.48846(17) 0.0223(4) Uani 1 1 d U
H5A H 0.9038 0.5264 0.5078 0.027 Uiso 1 1 calc R
N6 N 1.12172(19) 0.28134(18) 0.54817(16) 0.0188(4) Uani 1 1 d U
H6A H 1.0382 0.2886 0.5432 0.023 Uiso 1 1 calc R
N7 N 1.2730(2) 0.2153(2) 0.31504(18) 0.0279(5) Uani 1 1 d U
H7A H 1.2113 0.2756 0.3303 0.034 Uiso 1 1 calc R
C1 C 0.6995(6) 0.3693(6) -0.0595(3) 0.0824(19) Uani 1 1 d U
H1B H 0.7790 0.3776 -0.0305 0.124 Uiso 1 1 calc R
H1C H 0.7214 0.3418 -0.1261 0.124 Uiso 1 1 calc R
H1D H 0.6510 0.3070 -0.0192 0.124 Uiso 1 1 calc R
C2 C 0.6892(5) 0.5995(6) -0.1154(4) 0.0750(14) Uani 1 1 d U
H2B H 0.6324 0.6789 -0.1166 0.113 Uiso 1 1 calc R
H2C H 0.7190 0.5786 -0.1829 0.113 Uiso 1 1 calc R
H2D H 0.7639 0.6086 -0.0807 0.113 Uiso 1 1 calc R
C3 C 0.4959(4) 0.4813(4) -0.1094(3) 0.0516(9) Uani 1 1 d U
H3B H 0.4429 0.5627 -0.1147 0.077 Uiso 1 1 calc R
H3C H 0.4468 0.4203 -0.0681 0.077 Uiso 1 1 calc R
H3D H 0.5195 0.4509 -0.1749 0.077 Uiso 1 1 calc R
C4 C 0.6168(4) 0.4968(4) -0.0638(3) 0.0550(10) Uani 1 1 d U
C5 C 0.5125(3) 0.6219(3) 0.0730(2) 0.0344(6) Uani 1 1 d U
C6 C 0.4529(3) 0.7164(2) 0.2315(2) 0.0269(6) Uani 1 1 d U
H6B H 0.4762 0.7993 0.1996 0.032 Uiso 1 1 calc R
C7 C 0.3056(3) 0.7201(3) 0.2514(2) 0.0305(6) Uani 1 1 d U
H7B H 0.2671 0.7385 0.1894 0.046 Uiso 1 1 calc R
H7C H 0.2726 0.7860 0.2959 0.046 Uiso 1 1 calc R
H7D H 0.2830 0.6383 0.2818 0.046 Uiso 1 1 calc R
C8 C 0.5168(3) 0.6870(2) 0.3271(2) 0.0257(5) Uani 1 1 d U
C9 C 0.5602(3) 0.7547(2) 0.4821(2) 0.0302(6) Uani 1 1 d U
H9A H 0.6552 0.7336 0.4649 0.036 Uiso 1 1 calc R
C10 C 0.5371(6) 0.8714(3) 0.5423(3) 0.0625(12) Uani 1 1 d U
H10A H 0.5950 0.9356 0.5152 0.075 Uiso 1 1 calc R
H10B H 0.4463 0.9096 0.5438 0.075 Uiso 1 1 calc R
C11 C 0.5657(8) 0.8227(6) 0.6347(5) 0.0879(17) Uani 1 1 d U
H11A H 0.5412 0.8856 0.6841 0.105 Uiso 1 1 calc R
H11B H 0.6586 0.7922 0.6350 0.105 Uiso 1 1 calc R
C12 C 0.4744(4) 0.7051(4) 0.6538(3) 0.0466(8) Uani 1 1 d U
H12A H 0.5000 0.6451 0.7089 0.056 Uiso 1 1 calc R
H12B H 0.3816 0.7356 0.6660 0.056 Uiso 1 1 calc R
C13 C 0.5067(2) 0.6472(2) 0.55455(19) 0.0219(5) Uani 1 1 d U
H13A H 0.4265 0.6220 0.5320 0.026 Uiso 1 1 calc R
C14 C 0.6065(2) 0.5349(2) 0.56105(17) 0.0191(5) Uani 1 1 d U
C15 C 0.6496(2) 0.3029(2) 0.5709(2) 0.0219(5) Uani 1 1 d U
C16 C 0.5745(2) 0.1946(2) 0.5529(2) 0.0249(5) Uani 1 1 d U
H16A H 0.4977 0.1928 0.6008 0.037 Uiso 1 1 calc R
H16B H 0.6296 0.1146 0.5601 0.037 Uiso 1 1 calc R
H16C H 0.5479 0.2067 0.4864 0.037 Uiso 1 1 calc R
C17 C 0.6951(3) 0.2842(3) 0.6732(2) 0.0284(6) Uani 1 1 d U
H17A H 0.6200 0.2869 0.7227 0.043 Uiso 1 1 calc R
H17B H 0.7477 0.3515 0.6820 0.043 Uiso 1 1 calc R
H17C H 0.7469 0.2024 0.6805 0.043 Uiso 1 1 calc R
C18 C 0.7672(2) 0.2998(2) 0.4926(2) 0.0231(5) Uani 1 1 d U
C19 C 0.8603(3) 0.3723(3) 0.3292(2) 0.0338(7) Uani 1 1 d U
H19A H 0.9298 0.3028 0.3425 0.041 Uiso 1 1 calc R
C20 C 0.8227(4) 0.3643(7) 0.2276(3) 0.0705(15) Uani 1 1 d U
H20A H 0.8033 0.2782 0.2180 0.085 Uiso 1 1 calc R
H20B H 0.7467 0.4250 0.2148 0.085 Uiso 1 1 calc R
C21 C 0.9395(4) 0.3973(7) 0.1637(3) 0.0741(15) Uani 1 1 d U
H21A H 0.9226 0.4161 0.0943 0.089 Uiso 1 1 calc R
H21B H 1.0128 0.3305 0.1682 0.089 Uiso 1 1 calc R
C22 C 0.9631(4) 0.5247(6) 0.2156(3) 0.0774(16) Uani 1 1 d U
H22A H 1.0558 0.5381 0.2065 0.093 Uiso 1 1 calc R
H22B H 0.9128 0.6001 0.1867 0.093 Uiso 1 1 calc R
C23 C 0.9165(3) 0.5001(3) 0.3256(3) 0.0388(7) Uani 1 1 d U
H23A H 0.8466 0.5672 0.3463 0.047 Uiso 1 1 calc R
C24 C 1.0240(2) 0.4893(2) 0.3941(2) 0.0245(5) Uani 1 1 d U
C25 C 1.0818(2) 0.5069(2) 0.5612(2) 0.0223(5) Uani 1 1 d U
C26 C 1.1541(3) 0.6242(3) 0.5416(3) 0.0344(7) Uani 1 1 d U
H26A H 1.2029 0.6234 0.4764 0.052 Uiso 1 1 calc R
H26B H 1.2138 0.6245 0.5915 0.052 Uiso 1 1 calc R
H26C H 1.0920 0.6999 0.5444 0.052 Uiso 1 1 calc R
C27 C 1.0050(3) 0.5074(3) 0.6631(2) 0.0314(6) Uani 1 1 d U
H27A H 0.9584 0.4324 0.6749 0.047 Uiso 1 1 calc R
H27B H 0.9431 0.5833 0.6662 0.047 Uiso 1 1 calc R
H27C H 1.0645 0.5068 0.7132 0.047 Uiso 1 1 calc R
C28 C 1.1758(2) 0.3861(2) 0.55739(18) 0.0199(5) Uani 1 1 d U
C29 C 1.1922(3) 0.1557(2) 0.54579(19) 0.0257(5) Uani 1 1 d U
H29A H 1.2867 0.1623 0.5450 0.031 Uiso 1 1 calc R
C30 C 1.1479(5) 0.0663(3) 0.6332(3) 0.0563(11) Uani 1 1 d U
H30A H 1.0917 0.1134 0.6836 0.068 Uiso 1 1 calc R
H30B H 1.2230 0.0211 0.6635 0.068 Uiso 1 1 calc R
C31 C 1.0713(5) -0.0283(3) 0.5892(3) 0.0592(12) Uani 1 1 d U
H31A H 1.0728 -0.1098 0.6292 0.071 Uiso 1 1 calc R
H31B H 0.9805 0.0068 0.5839 0.071 Uiso 1 1 calc R
C32 C 1.1465(5) -0.0431(3) 0.4874(3) 0.0558(11) Uani 1 1 d U
H32A H 1.2295 -0.0966 0.4921 0.067 Uiso 1 1 calc R
H32B H 1.0952 -0.0796 0.4430 0.067 Uiso 1 1 calc R
C33 C 1.1681(3) 0.0928(2) 0.4528(2) 0.0289(6) Uani 1 1 d U
H33A H 1.0856 0.1353 0.4299 0.035 Uiso 1 1 calc R
C34 C 1.2756(3) 0.1063(2) 0.3676(2) 0.0269(6) Uani 1 1 d U
C35 C 1.3700(3) 0.2390(3) 0.2319(2) 0.0284(6) Uani 1 1 d U
C36 C 1.3181(3) 0.3528(3) 0.1674(2) 0.0320(6) Uani 1 1 d U
H36A H 1.3025 0.4272 0.2055 0.048 Uiso 1 1 calc R
H36B H 1.2371 0.3360 0.1445 0.048 Uiso 1 1 calc R
H36C H 1.3816 0.3681 0.1107 0.048 Uiso 1 1 calc R
C37 C 1.4954(3) 0.2644(4) 0.2679(3) 0.0439(8) Uani 1 1 d U
H37A H 1.4792 0.3369 0.3081 0.066 Uiso 1 1 calc R
H37B H 1.5582 0.2826 0.2114 0.066 Uiso 1 1 calc R
H37C H 1.5298 0.1902 0.3074 0.066 Uiso 1 1 calc R
C38 C 1.3905(3) 0.1260(3) 0.1676(2) 0.0303(6) Uani 1 1 d U
C39 C 1.2807(4) 0.0044(3) 0.0751(3) 0.0450(8) Uani 1 1 d U
H39A H 1.2019 -0.0400 0.0851 0.054 Uiso 1 1 calc R
H39B H 1.3564 -0.0596 0.0791 0.054 Uiso 1 1 calc R
C40 C 1.2890(2) 0.0733(2) -0.02443(13) 0.0369(7) Uani 1 1 d GU
C41 C 1.3946(2) 0.0428(2) -0.09228(17) 0.0484(8) Uani 1 1 d GU
H41 H 1.4576 -0.0250 -0.0768 0.058 Uiso 1 1 calc R
C42 C 1.4079(3) 0.1115(3) -0.18275(16) 0.0614(11) Uani 1 1 d GU
H42 H 1.4800 0.0907 -0.2291 0.074 Uiso 1 1 calc R
C43 C 1.3156(3) 0.2107(3) -0.20536(15) 0.0639(11) Uani 1 1 d GU
H43 H 1.3247 0.2576 -0.2672 0.077 Uiso 1 1 calc R
C44 C 1.2101(3) 0.2412(2) -0.13750(19) 0.0678(13) Uani 1 1 d GU
H44 H 1.1470 0.3089 -0.1530 0.081 Uiso 1 1 calc R
C45 C 1.1968(2) 0.1725(2) -0.04704(17) 0.0547(10) Uani 1 1 d GU
H45 H 1.1247 0.1933 -0.0007 0.066 Uiso 1 1 calc R

loop_
_atom_site_aniso_label
_atom_site_aniso_U_11
_atom_site_aniso_U_22
_atom_site_aniso_U_33
_atom_site_aniso_U_23
_atom_site_aniso_U_13
_atom_site_aniso_U_12
O1 0.0522(14) 0.0520(14) 0.0267(11) -0.0103(10) -0.0057(10) 0.0238(11)
O2 0.0424(13) 0.0386(12) 0.0321(11) 0.0070(9) -0.0033(9) 0.0074(9)
O3 0.0436(12) 0.0199(9) 0.0315(11) -0.0043(8) -0.0013(8) 0.0013(8)
O4 0.0146(8) 0.0283(9) 0.0262(9) -0.0052(7) -0.0019(7) -0.0024(7)
O5 0.0145(9) 0.0307(10) 0.0511(13) -0.0033(9) -0.0092(8) 0.0048(7)
O6 0.0188(9) 0.0269(9) 0.0352(10) 0.0054(8) 0.0004(7) -0.0062(7)
O7 0.0146(9) 0.0229(9) 0.0382(11) -0.0063(8) -0.0041(7) 0.0007(7)
O8 0.0525(13) 0.0220(10) 0.0316(11) 0.0004(8) 0.0016(9) 0.0079(9)
O9 0.0473(14) 0.0556(16) 0.0402(13) -0.0162(12) 0.0047(11) 0.0052(11)
O10 0.0465(12) 0.0332(11) 0.0235(10) -0.0016(8) -0.0013(9) -0.0102(9)
N1 0.0466(15) 0.0238(12) 0.0298(13) 0.0000(10) -0.0053(11) 0.0100(10)
N2 0.0559(16) 0.0084(10) 0.0369(13) 0.0000(9) -0.0111(12) -0.0001(9)
N3 0.0141(9) 0.0192(10) 0.0265(11) -0.0002(8) -0.0032(8) -0.0010(8)
N4 0.0111(9) 0.0304(11) 0.0271(11) -0.0077(9) 0.0010(8) -0.0008(8)
N5 0.0086(9) 0.0208(10) 0.0347(12) 0.0069(9) 0.0006(8) 0.0002(7)
N6 0.0138(9) 0.0144(9) 0.0280(11) -0.0058(8) -0.0025(8) 0.0027(7)
N7 0.0351(13) 0.0168(10) 0.0287(12) 0.0029(8) 0.0070(9) -0.0030(9)
C1 0.104(4) 0.099(4) 0.032(2) -0.023(2) -0.016(2) 0.063(3)
C2 0.049(2) 0.106(4) 0.069(3) -0.024(3) 0.017(2) -0.011(2)
C3 0.062(2) 0.053(2) 0.0365(18) -0.0086(15) -0.0124(16) 0.0169(17)
C4 0.067(2) 0.067(2) 0.0230(16) -0.0125(15) 0.0027(15) 0.0238(19)
C5 0.0369(16) 0.0325(15) 0.0289(14) -0.0001(11) 0.0008(11) 0.0116(12)
C6 0.0348(14) 0.0191(12) 0.0230(13) 0.0039(10) 0.0037(10) 0.0024(10)
C7 0.0316(15) 0.0235(13) 0.0349(16) -0.0055(11) 0.0029(11) -0.0007(10)
C8 0.0301(13) 0.0168(11) 0.0284(13) 0.0066(10) -0.0038(10) -0.0003(9)
C9 0.0425(16) 0.0133(12) 0.0357(15) 0.0021(10) -0.0075(12) -0.0060(10)
C10 0.113(4) 0.0218(16) 0.061(2) -0.0141(15) -0.034(2) -0.0083(18)
C11 0.127(5) 0.065(3) 0.073(3) -0.024(3) -0.004(3) -0.009(3)
C12 0.051(2) 0.0481(19) 0.0357(17) -0.0210(15) 0.0044(14) 0.0181(15)
C13 0.0183(11) 0.0229(12) 0.0230(12) -0.0027(9) 0.0015(9) 0.0016(9)
C14 0.0159(11) 0.0237(12) 0.0174(11) -0.0031(9) 0.0035(8) -0.0042(9)
C15 0.0155(11) 0.0224(12) 0.0287(13) 0.0009(10) -0.0057(9) -0.0048(9)
C16 0.0170(11) 0.0197(12) 0.0384(15) -0.0039(10) -0.0063(10) 0.0003(9)
C17 0.0235(13) 0.0266(13) 0.0353(15) 0.0041(11) -0.0101(11) -0.0013(10)
C18 0.0160(11) 0.0168(11) 0.0379(14) -0.0065(10) -0.0069(10) -0.0007(9)
C19 0.0110(11) 0.064(2) 0.0270(14) -0.0107(13) -0.0014(10) -0.0027(12)
C20 0.0273(17) 0.155(5) 0.0327(19) -0.033(2) -0.0065(13) 0.000(2)
C21 0.042(2) 0.140(5) 0.040(2) -0.001(2) -0.0023(16) -0.013(3)
C22 0.039(2) 0.142(4) 0.043(2) 0.049(3) -0.0046(16) -0.016(2)
C23 0.0165(13) 0.0519(19) 0.0431(17) 0.0252(14) -0.0062(11) -0.0011(12)
C24 0.0160(12) 0.0181(11) 0.0363(14) 0.0120(10) 0.0019(10) -0.0042(9)
C25 0.0103(10) 0.0217(12) 0.0340(14) -0.0043(10) 0.0025(9) -0.0009(9)
C26 0.0290(14) 0.0149(12) 0.058(2) -0.0103(12) 0.0064(13) -0.0009(10)
C27 0.0239(13) 0.0312(14) 0.0371(15) -0.0131(12) 0.0106(11) -0.0009(11)
C28 0.0167(12) 0.0197(11) 0.0227(12) -0.0014(9) 0.0025(9) -0.0041(9)
C29 0.0405(15) 0.0131(11) 0.0210(12) 0.0060(9) -0.0042(10) 0.0030(10)
C30 0.117(4) 0.0202(14) 0.0265(16) 0.0070(12) 0.0053(18) -0.0066(17)
C31 0.117(4) 0.0130(14) 0.0400(19) 0.0057(12) 0.025(2) -0.0125(17)
C32 0.104(3) 0.0146(14) 0.0424(19) -0.0061(12) 0.027(2) -0.0111(16)
C33 0.0427(16) 0.0157(12) 0.0271(13) -0.0048(10) 0.0070(11) -0.0065(10)
C34 0.0413(15) 0.0166(12) 0.0209(12) -0.0001(9) 0.0041(11) -0.0039(10)
C35 0.0359(15) 0.0256(13) 0.0230(13) -0.0026(10) 0.0067(11) -0.0084(11)
C36 0.0427(16) 0.0284(14) 0.0237(13) -0.0004(10) 0.0069(11) -0.0109(12)
C37 0.0388(17) 0.058(2) 0.0375(17) -0.0042(15) -0.0034(13) -0.0186(16)
C38 0.0419(16) 0.0292(14) 0.0179(12) -0.0003(10) -0.0010(11) 0.0007(11)
C39 0.072(2) 0.0317(16) 0.0336(17) -0.0072(13) -0.0085(15) -0.0072(15)
C40 0.0478(18) 0.0340(16) 0.0318(15) -0.0062(12) -0.0075(13) -0.0105(13)
C41 0.066(2) 0.0394(18) 0.0391(18) -0.0032(14) -0.0040(16) -0.0028(16)
C42 0.081(3) 0.065(3) 0.0363(19) -0.0084(18) 0.0055(18) -0.011(2)
C43 0.090(3) 0.066(3) 0.037(2) -0.0034(18) -0.010(2) -0.011(2)
C44 0.092(3) 0.047(2) 0.062(3) 0.0005(19) -0.030(2) 0.020(2)
C45 0.069(3) 0.047(2) 0.048(2) -0.0099(16) -0.0185(18) 0.0125(18)

loop_
_atom_type_symbol
_atom_type_description
_atom_type_scat_dispersion_real
_atom_type_scat_dispersion_imag
_atom_type_scat_source
C C 0.0033 0.0016 'International Tables Vol C Tables 4.2.6.8 and 6.1.1.4'
H H 0.0000 0.0000 'International Tables Vol C Tables 4.2.6.8 and 6.1.1.4'
N N 0.0061 0.0033 'International Tables Vol C Tables 4.2.6.8 and 6.1.1.4'
O O 0.0106 0.0060 'International Tables Vol C Tables 4.2.6.8 and 6.1.1.4'
Cl Cl 0.1484 0.1585 'International Tables Vol C Tables 4.2.6.8 and 6.1.1.4'

loop_
_geom_angle_atom_site_label_1
_geom_angle_atom_site_label_2
_geom_angle_atom_site_label_3
_geom_angle
_geom_angle_publ_flag
C5 O1 C4 123.0(3) yes
C38 O10 C39 115.9(3) yes
C5 N1 C6 124.7(2) yes
C5 N1 H1A 117.7 ?
C6 N1 H1A 117.7 ?
C8 N2 C9 119.2(2) yes
C8 N2 H2A 120.4 ?
C9 N2 H2A 120.4 ?
C14 N3 C15 122.8(2) yes
C14 N3 H3A 118.6 ?
C15 N3 H3A 118.6 ?
C18 N4 C19 122.0(2) yes
C18 N4 H4A 119.0 ?
C19 N4 H4A 119.0 ?
C24 N5 C25 121.6(2) yes
C24 N5 H5A 119.2 ?
C25 N5 H5A 119.2 ?
C28 N6 C29 124.3(2) yes
C28 N6 H6A 117.9 ?
C29 N6 H6A 117.9 ?
C34 N7 C35 121.9(2) yes
C34 N7 H7A 119.1 ?
C35 N7 H7A 119.1 ?
C4 C1 H1B 109.5 ?
C4 C1 H1C 109.5 ?
H1B C1 H1C 109.5 ?
C4 C1 H1D 109.5 ?
H1B C1 H1D 109.5 ?
H1C C1 H1D 109.5 ?
C4 C2 H2B 109.5 ?
C4 C2 H2C 109.5 ?
H2B C2 H2C 109.5 ?
C4 C2 H2D 109.5 ?
H2B C2 H2D 109.5 ?
H2C C2 H2D 109.5 ?
C4 C3 H3B 109.5 ?
C4 C3 H3C 109.5 ?
H3B C3 H3C 109.5 ?
C4 C3 H3D 109.5 ?
H3B C3 H3D 109.5 ?
H3C C3 H3D 109.5 ?
O1 C4 C2 111.1(4) ?
O1 C4 C3 109.7(3) ?
C2 C4 C3 112.9(4) ?
O1 C4 C1 101.8(3) ?
C2 C4 C1 112.5(5) ?
C3 C4 C1 108.2(4) ?
O2 C5 N1 126.2(3) ?
O2 C5 O1 125.8(3) ?
N1 C5 O1 107.8(2) ?
N1 C6 C7 112.2(2) ?
N1 C6 C8 104.6(2) ?
C7 C6 C8 111.0(2) ?
N1 C6 H6B 109.6 ?
C7 C6 H6B 109.6 ?
C8 C6 H6B 109.6 ?
C6 C7 H7B 109.5 ?
C6 C7 H7C 109.5 ?
H7B C7 H7C 109.5 ?
C6 C7 H7D 109.5 ?
H7B C7 H7D 109.5 ?
H7C C7 H7D 109.5 ?
O3 C8 N2 122.0(3) ?
O3 C8 C6 121.2(3) ?
N2 C8 C6 116.8(2) ?
N2 C9 C10 112.1(3) ?
N2 C9 C13 112.6(2) ?
C10 C9 C13 104.0(3) ?
N2 C9 H9A 109.3 ?
C10 C9 H9A 109.3 ?
C13 C9 H9A 109.3 ?
C11 C10 C9 103.0(4) ?
C11 C10 H10A 111.2 ?
C9 C10 H10A 111.2 ?
C11 C10 H10B 111.2 ?
C9 C10 H10B 111.2 ?
H10A C10 H10B 109.1 ?
C10 C11 C12 101.0(5) ?
C10 C11 H11A 111.6 ?
C12 C11 H11A 111.6 ?
C10 C11 H11B 111.6 ?
C12 C11 H11B 111.6 ?
H11A C11 H11B 109.4 ?
C13 C12 C11 99.4(3) ?
C13 C12 H12A 111.9 ?
C11 C12 H12A 111.9 ?
C13 C12 H12B 111.9 ?
C11 C12 H12B 111.9 ?
H12A C12 H12B 109.6 ?
C14 C13 C12 111.2(2) ?
C14 C13 C9 110.5(2) ?
C12 C13 C9 105.1(3) ?
C14 C13 H13A 110.0 ?
C12 C13 H13A 110.0 ?
C9 C13 H13A 110.0 ?
O4 C14 N3 121.8(2) ?
O4 C14 C13 121.5(2) ?
N3 C14 C13 116.7(2) ?
N3 C15 C17 111.7(2) ?
N3 C15 C16 108.13(19) ?
C17 C15 C16 110.5(2) ?
N3 C15 C18 110.3(2) ?
C17 C15 C18 109.8(2) ?
C16 C15 C18 106.2(2) ?
C15 C16 H16A 109.5 ?
C15 C16 H16B 109.5 ?
H16A C16 H16B 109.5 ?
C15 C16 H16C 109.5 ?
H16A C16 H16C 109.5 ?
H16B C16 H16C 109.5 ?
C15 C17 H17A 109.5 ?
C15 C17 H17B 109.5 ?
H17A C17 H17B 109.5 ?
C15 C17 H17C 109.5 ?
H17A C17 H17C 109.5 ?
H17B C17 H17C 109.5 ?
O5 C18 N4 123.7(3) ?
O5 C18 C15 118.3(2) ?
N4 C18 C15 117.8(2) ?
N4 C19 C20 113.6(2) ?
N4 C19 C23 111.2(3) ?
C20 C19 C23 105.2(4) ?
N4 C19 H19A 108.9 ?
C20 C19 H19A 108.9 ?
C23 C19 H19A 108.9 ?
C21 C20 C19 102.7(3) ?
C21 C20 H20A 111.2 ?
C19 C20 H20A 111.2 ?
C21 C20 H20B 111.2 ?
C19 C20 H20B 111.2 ?
H20A C20 H20B 109.1 ?
C20 C21 C22 98.4(4) ?
C20 C21 H21A 112.1 ?
C22 C21 H21A 112.1 ?
C20 C21 H21B 112.1 ?
C22 C21 H21B 112.1 ?
H21A C21 H21B 109.7 ?
C23 C22 C21 105.4(4) ?
C23 C22 H22A 110.7 ?
C21 C22 H22A 110.7 ?
C23 C22 H22B 110.7 ?
C21 C22 H22B 110.7 ?
H22A C22 H22B 108.8 ?
C24 C23 C22 114.4(3) ?
C24 C23 C19 109.7(2) ?
C22 C23 C19 102.9(4) ?
C24 C23 H23A 109.9 ?
C22 C23 H23A 109.9 ?
C19 C23 H23A 109.9 ?
O6 C24 N5 122.4(2) ?
O6 C24 C23 121.1(3) ?
N5 C24 C23 116.5(2) ?
N5 C25 C26 109.3(2) ?
N5 C25 C28 111.0(2) ?
C26 C25 C28 111.1(2) ?
N5 C25 C27 107.0(2) ?
C26 C25 C27 109.9(2) ?
C28 C25 C27 108.5(2) ?
C25 C26 H26A 109.5 ?
C25 C26 H26B 109.5 ?
H26A C26 H26B 109.5 ?
C25 C26 H26C 109.5 ?
H26A C26 H26C 109.5 ?
H26B C26 H26C 109.5 ?
C25 C27 H27A 109.5 ?
C25 C27 H27B 109.5 ?
H27A C27 H27B 109.5 ?
C25 C27 H27C 109.5 ?
H27A C27 H27C 109.5 ?
H27B C27 H27C 109.5 ?
O7 C28 N6 124.2(2) ?
O7 C28 C25 120.5(2) ?
N6 C28 C25 115.0(2) ?
N6 C29 C30 112.7(3) ?
N6 C29 C33 110.3(2) ?
C30 C29 C33 105.5(2) ?
N6 C29 H29A 109.4 ?
C30 C29 H29A 109.4 ?
C33 C29 H29A 109.4 ?
C29 C30 C31 105.2(3) ?
C29 C30 H30A 110.7 ?
C31 C30 H30A 110.7 ?
C29 C30 H30B 110.7 ?
C31 C30 H30B 110.7 ?
H30A C30 H30B 108.8 ?
C32 C31 C30 102.1(3) ?
C32 C31 H31A 111.4 ?
C30 C31 H31A 111.4 ?
C32 C31 H31B 111.4 ?
C30 C31 H31B 111.4 ?
H31A C31 H31B 109.2 ?
C33 C32 C31 102.1(2) ?
C33 C32 H32A 111.3 ?
C31 C32 H32A 111.3 ?
C33 C32 H32B 111.3 ?
C31 C32 H32B 111.3 ?
H32A C32 H32B 109.2 ?
C32 C33 C34 114.4(2) ?
C32 C33 C29 105.8(3) ?
C34 C33 C29 113.2(2) ?
C32 C33 H33A 107.7 ?
C34 C33 H33A 107.7 ?
C29 C33 H33A 107.7 ?
O8 C34 N7 121.8(3) ?
O8 C34 C33 121.3(2) ?
N7 C34 C33 117.0(2) ?
N7 C35 C37 110.5(2) ?
N7 C35 C36 108.9(2) ?
C37 C35 C36 109.8(3) ?
N7 C35 C38 109.5(2) ?
C37 C35 C38 111.5(3) ?
C36 C35 C38 106.4(2) ?
C35 C36 H36A 109.5 ?
C35 C36 H36B 109.5 ?
H36A C36 H36B 109.5 ?
C35 C36 H36C 109.5 ?
H36A C36 H36C 109.5 ?
H36B C36 H36C 109.5 ?
C35 C37 H37A 109.5 ?
C35 C37 H37B 109.5 ?
H37A C37 H37B 109.5 ?
C35 C37 H37C 109.5 ?
H37A C37 H37C 109.5 ?
H37B C37 H37C 109.5 ?
O9 C38 O10 125.1(3) ?
O9 C38 C35 124.0(3) ?
O10 C38 C35 110.5(2) ?
O10 C39 C40 111.5(3) ?
O10 C39 H39A 109.3 ?
C40 C39 H39A 109.3 ?
O10 C39 H39B 109.3 ?
C40 C39 H39B 109.3 ?
H39A C39 H39B 108.0 ?
C41 C40 C45 120.0 ?
C41 C40 C39 119.4(2) ?
C45 C40 C39 120.5(2) ?
C40 C41 C42 120.0 ?
C40 C41 H41 120.0 ?
C42 C41 H41 120.0 ?
C43 C42 C41 120.0 ?
C43 C42 H42 120.0 ?
C41 C42 H42 120.0 ?
C44 C43 C42 120.0 ?
C44 C43 H43 120.0 ?
C42 C43 H43 120.0 ?
C43 C44 C45 120.0 ?
C43 C44 H44 120.0 ?
C45 C44 H44 120.0 ?
C44 C45 C40 120.0 ?
C44 C45 H45 120.0 ?
C40 C45 H45 120.0 ?

loop_
_geom_bond_atom_site_label_1
_geom_bond_atom_site_label_2
_geom_bond_distance
_geom_bond_publ_flag
O1 C5 1.359(4) yes
O1 C4 1.464(4) yes
O2 C5 1.230(4) yes
O3 C8 1.238(3) yes
O4 C14 1.243(3) yes
O5 C18 1.245(3) yes
O6 C24 1.237(3) yes
O7 C28 1.235(3) yes
O8 C34 1.251(4) yes
O9 C38 1.195(4) yes
O10 C38 1.338(4) yes
O10 C39 1.456(4) yes
N1 C5 1.317(4) yes
N1 C6 1.468(4) yes
N1 H1A 0.8800 ?
N2 C8 1.332(4) yes
N2 C9 1.470(4) yes
N2 H2A 0.8800 ?
N3 C14 1.343(3) yes
N3 C15 1.468(3) yes
N3 H3A 0.8800 ?
N4 C18 1.332(4) yes
N4 C19 1.461(3) yes
N4 H4A 0.8800 ?
N5 C24 1.342(4) yes
N5 C25 1.486(3) yes
N5 H5A 0.8800 ?
N6 C28 1.337(3) yes
N6 C29 1.459(3) yes
N6 H6A 0.8800 ?
N7 C34 1.318(4) yes
N7 C35 1.465(3) yes
N7 H7A 0.8800 ?
C1 C4 1.530(6) ?
C1 H1B 0.9800 ?
C1 H1C 0.9800 ?
C1 H1D 0.9800 ?
C2 C4 1.492(8) ?
C2 H2B 0.9800 ?
C2 H2C 0.9800 ?
C2 H2D 0.9800 ?
C3 C4 1.508(7) ?
C3 H3B 0.9800 ?
C3 H3C 0.9800 ?
C3 H3D 0.9800 ?
C6 C7 1.532(4) ?
C6 C8 1.535(4) ?
C6 H6B 1.0000 ?
C7 H7B 0.9800 ?
C7 H7C 0.9800 ?
C7 H7D 0.9800 ?
C9 C10 1.539(5) ?
C9 C13 1.567(4) ?
C9 H9A 1.0000 ?
C10 C11 1.382(8) ?
C10 H10A 0.9900 ?
C10 H10B 0.9900 ?
C11 C12 1.655(8) ?
C11 H11A 0.9900 ?
C11 H11B 0.9900 ?
C12 C13 1.534(4) ?
C12 H12A 0.9900 ?
C12 H12B 0.9900 ?
C13 C14 1.503(3) ?
C13 H13A 1.0000 ?
C15 C17 1.525(4) ?
C15 C16 1.528(3) ?
C15 C18 1.540(4) ?
C16 H16A 0.9800 ?
C16 H16B 0.9800 ?
C16 H16C 0.9800 ?
C17 H17A 0.9800 ?
C17 H17B 0.9800 ?
C17 H17C 0.9800 ?
C19 C20 1.506(5) ?
C19 C23 1.546(5) ?
C19 H19A 1.0000 ?
C20 C21 1.481(6) ?
C20 H20A 0.9900 ?
C20 H20B 0.9900 ?
C21 C22 1.650(10) ?
C21 H21A 0.9900 ?
C21 H21B 0.9900 ?
C22 C23 1.545(5) ?
C22 H22A 0.9900 ?
C22 H22B 0.9900 ?
C23 C24 1.537(4) ?
C23 H23A 1.0000 ?
C25 C26 1.530(4) ?
C25 C28 1.533(3) ?
C25 C27 1.533(4) ?
C26 H26A 0.9800 ?
C26 H26B 0.9800 ?
C26 H26C 0.9800 ?
C27 H27A 0.9800 ?
C27 H27B 0.9800 ?
C27 H27C 0.9800 ?
C29 C30 1.534(4) ?
C29 C33 1.554(4) ?
C29 H29A 1.0000 ?
C30 C31 1.563(7) ?
C30 H30A 0.9900 ?
C30 H30B 0.9900 ?
C31 C32 1.536(5) ?
C31 H31A 0.9900 ?
C31 H31B 0.9900 ?
C32 C33 1.526(4) ?
C32 H32A 0.9900 ?
C32 H32B 0.9900 ?
C33 C34 1.538(4) ?
C33 H33A 1.0000 ?
C35 C37 1.517(5) ?
C35 C36 1.529(4) ?
C35 C38 1.541(4) ?
C36 H36A 0.9800 ?
C36 H36B 0.9800 ?
C36 H36C 0.9800 ?
C37 H37A 0.9800 ?
C37 H37B 0.9800 ?
C37 H37C 0.9800 ?
C39 C40 1.495(4) ?
C39 H39A 0.9900 ?
C39 H39B 0.9900 ?
C40 C41 1.3900 ?
C40 C45 1.3900 ?
C41 C42 1.3900 ?
C41 H41 0.9500 ?
C42 C43 1.3900 ?
C42 H42 0.9500 ?
C43 C44 1.3900 ?
C43 H43 0.9500 ?
C44 C45 1.3900 ?
C44 H44 0.9500 ?
C45 H45 0.9500 ?

loop_
_geom_hbond_atom_site_label_D
_geom_hbond_atom_site_label_H
_geom_hbond_atom_site_label_A
_geom_hbond_distance_DH
_geom_hbond_distance_HA
_geom_hbond_distance_DA
_geom_hbond_angle_DHA
_geom_hbond_site_symmetry_A
N2 H2A O8 0.88 1.99 2.856(3) 167.6 1_465
N3 H3A O7 0.88 2.08 2.928(3) 162.0 1_455
N4 H4A O3 0.88 2.19 2.925(3) 141.0 .
N5 H5A O4 0.88 2.01 2.878(3) 171.3 .
N6 H6A O5 0.88 2.08 2.900(3) 155.5 .
N7 H7A O6 0.88 2.11 2.932(3) 154.2 .

loop_
_geom_torsion_atom_site_label_1
_geom_torsion_atom_site_label_2
_geom_torsion_atom_site_label_3
_geom_torsion_atom_site_label_4
_geom_torsion
C5 O1 C4 C2 58.6(5)
C5 O1 C4 C3 -67.0(5)
C5 O1 C4 C1 178.6(4)
C6 N1 C5 O2 -10.9(6)
C6 N1 C5 O1 173.2(3)
C4 O1 C5 O2 8.7(6)
C4 O1 C5 N1 -175.4(4)
C5 N1 C6 C7 81.0(4)
C5 N1 C6 C8 -158.5(3)
C9 N2 C8 O3 3.8(4)
C9 N2 C8 C6 -176.8(3)
N1 C6 C8 O3 -9.5(4)
C7 C6 C8 O3 111.6(3)
N1 C6 C8 N2 171.0(3)
C7 C6 C8 N2 -67.8(3)
C8 N2 C9 C10 173.6(3)
C8 N2 C9 C13 -69.5(4)
N2 C9 C10 C11 161.0(5)
C13 C9 C10 C11 39.1(5)
C9 C10 C11 C12 -52.0(5)
C10 C11 C12 C13 46.2(5)
C11 C12 C13 C14 98.9(4)
C11 C12 C13 C9 -20.7(4)
N2 C9 C13 C14 110.9(3)
C10 C9 C13 C14 -127.5(3)
N2 C9 C13 C12 -129.0(3)
C10 C9 C13 C12 -7.4(3)
C15 N3 C14 O4 3.6(4)
C15 N3 C14 C13 -175.3(2)
C12 C13 C14 O4 -70.9(3)
C9 C13 C14 O4 45.5(3)
C12 C13 C14 N3 108.0(3)
C9 C13 C14 N3 -135.6(2)
C14 N3 C15 C17 63.6(3)
C14 N3 C15 C16 -174.6(2)
C14 N3 C15 C18 -58.8(3)
C19 N4 C18 O5 -8.8(4)
C19 N4 C18 C15 176.8(2)
N3 C15 C18 O5 156.5(2)
C17 C15 C18 O5 32.9(3)
C16 C15 C18 O5 -86.5(3)
N3 C15 C18 N4 -28.7(3)
C17 C15 C18 N4 -152.3(2)
C16 C15 C18 N4 88.3(3)
C18 N4 C19 C20 140.5(4)
C18 N4 C19 C23 -101.2(3)
N4 C19 C20 C21 170.4(4)
C23 C19 C20 C21 48.6(5)
C19 C20 C21 C22 -48.2(5)
C20 C21 C22 C23 32.7(4)
C21 C22 C23 C24 114.2(3)
C21 C22 C23 C19 -4.7(4)
N4 C19 C23 C24 89.5(3)
C20 C19 C23 C24 -147.1(3)
N4 C19 C23 C22 -148.3(3)
C20 C19 C23 C22 -24.9(3)
C25 N5 C24 O6 2.8(4)
C25 N5 C24 C23 -177.9(2)
C22 C23 C24 O6 -22.4(5)
C19 C23 C24 O6 92.6(3)
C22 C23 C24 N5 158.3(4)
C19 C23 C24 N5 -86.7(3)
C24 N5 C25 C26 72.6(3)
C24 N5 C25 C28 -50.3(3)
C24 N5 C25 C27 -168.5(2)
C29 N6 C28 O7 -3.4(4)
C29 N6 C28 C25 -178.3(2)
N5 C25 C28 O7 143.3(2)
C26 C25 C28 O7 21.5(4)
C27 C25 C28 O7 -99.4(3)
N5 C25 C28 N6 -41.6(3)
C26 C25 C28 N6 -163.4(2)
C27 C25 C28 N6 75.7(3)
C28 N6 C29 C30 116.1(3)
C28 N6 C29 C33 -126.3(3)
N6 C29 C30 C31 107.9(3)
C33 C29 C30 C31 -12.6(4)
C29 C30 C31 C32 35.1(4)
C30 C31 C32 C33 -43.9(4)
C31 C32 C33 C34 162.1(3)
C31 C32 C33 C29 36.8(4)
N6 C29 C33 C32 -136.9(3)
C30 C29 C33 C32 -14.9(4)
N6 C29 C33 C34 97.1(3)
C30 C29 C33 C34 -141.0(3)
C35 N7 C34 O8 1.0(4)
C35 N7 C34 C33 -179.8(3)
C32 C33 C34 O8 -21.1(4)
C29 C33 C34 O8 100.2(3)
C32 C33 C34 N7 159.6(3)
C29 C33 C34 N7 -79.1(3)
C34 N7 C35 C37 -77.5(4)
C34 N7 C35 C36 161.8(3)
C34 N7 C35 C38 45.8(4)
C39 O10 C38 O9 -6.2(4)
C39 O10 C38 C35 166.3(2)
N7 C35 C38 O9 -141.9(3)
C37 C35 C38 O9 -19.2(4)
C36 C35 C38 O9 100.5(3)
N7 C35 C38 O10 45.4(3)
C37 C35 C38 O10 168.1(2)
C36 C35 C38 O10 -72.2(3)
C38 O10 C39 C40 -79.3(4)
O10 C39 C40 C41 119.8(3)
O10 C39 C40 C45 -56.0(4)
C45 C40 C41 C42 0.0
C39 C40 C41 C42 -175.8(3)
C40 C41 C42 C43 0.0
C41 C42 C43 C44 0.0
C42 C43 C44 C45 0.0
C43 C44 C45 C40 0.0
C41 C40 C45 C44 0.0
C39 C40 C45 C44 175.8(3)

loop_
_platon_squeeze_void_nr
_platon_squeeze_void_average_x
_platon_squeeze_void_average_y
_platon_squeeze_void_average_z
_platon_squeeze_void_volume
_platon_squeeze_void_count_electrons
1 -0.063 -0.136 0.033 448.7 223.1
